data_2227728
loop_
_publ_author_name
'Archana, R.'
'Yamuna, E.'
'Rajendra Prasad, K. J.'
'Thiruvalluvar, A.'
'Butcher, R. J.'

_publ_section_title
;
 8-Methyl-2,3,4,9-tetrahydro-1<i>H</i>-carbazol-1-one
;
_journal_coeditor_code JJ2046
_journal_issue 9
_journal_name_full 'Acta Crystallographica Section E'
_journal_page_first o2299
_journal_page_last o2300
_journal_paper_doi 10.1107/S1600536810031545
_journal_volume 66
_journal_year 2010
_chemical_formula_iupac 'C13 H13 N O'
_chemical_formula_moiety 'C13 H13 N O'
_chemical_formula_structural 'C13 H13 N O'
_chemical_formula_sum 'C13 H13 N O'
_chemical_formula_weight 199.24
_chemical_melting_point 443
_chemical_name_common carbazole
_chemical_name_systematic
;
8-Methyl-2,3,4,9-tetrahydro-1<i>H</i>-carbazol-1-one
;
_space_group_IT_number 14
_symmetry_cell_setting monoclinic
_symmetry_space_group_name_Hall '-P 2yn'
_symmetry_space_group_name_H-M 'P 1 21/n 1'
_atom_sites_solution_hydrogens geom
_atom_sites_solution_primary direct
_atom_sites_solution_secondary difmap
_cell_angle_alpha 90
_cell_angle_beta 93.960(2)
_cell_angle_gamma 90
_cell_formula_units_Z 4
_cell_length_a 10.5245(2)
_cell_length_b 7.15640(10)
_cell_length_c 13.5870(3)
_cell_measurement_reflns_used 3169
_cell_measurement_temperature 110(2)
_cell_measurement_theta_max 73.9750
_cell_measurement_theta_min 5.4955
_cell_volume 1020.90(3)
_computing_cell_refinement 'CrysAlis PRO'
_computing_data_collection 'CrysAlis PRO (Oxford Diffraction, 2009)'
_computing_data_reduction 'CrysAlis PRO'
_computing_molecular_graphics 'ORTEP-3 (Farrugia, 1997)'
_computing_publication_material 'PLATON (Spek, 2009)'
_computing_structure_refinement 'SHELXL97 (Sheldrick, 2008)'
_computing_structure_solution 'SHELXS97 (Sheldrick, 2008)'
_diffrn_ambient_temperature 110(2)
_diffrn_detector_area_resol_mean 10.5081
_diffrn_measured_fraction_theta_full 0.995
_diffrn_measured_fraction_theta_max 0.968
_diffrn_measurement_device_type 'Oxford Diffraction Xcalibur Ruby Gemini'
_diffrn_measurement_method '\w scans'
_diffrn_radiation_monochromator graphite
_diffrn_radiation_source 'Enhance (Cu) X-ray Source'
_diffrn_radiation_type CuK\a
_diffrn_radiation_wavelength 1.54184
_diffrn_reflns_av_R_equivalents 0.0160
_diffrn_reflns_av_sigmaI/netI 0.0157
_diffrn_reflns_limit_h_max 12
_diffrn_reflns_limit_h_min -13
_diffrn_reflns_limit_k_max 8
_diffrn_reflns_limit_k_min -8
_diffrn_reflns_limit_l_max 12
_diffrn_reflns_limit_l_min -16
_diffrn_reflns_number 3655
_diffrn_reflns_theta_full 67.50
_diffrn_reflns_theta_max 74.14
_diffrn_reflns_theta_min 5.50
_exptl_absorpt_coefficient_mu 0.648
_exptl_absorpt_correction_T_max 1.00000
_exptl_absorpt_correction_T_min 0.75137
_exptl_absorpt_correction_type multi-scan
_exptl_absorpt_process_details
;
(CrysAlis Pro; Oxford Diffraction, 2009)
;
_exptl_crystal_colour colourless
_exptl_crystal_density_diffrn 1.296
_exptl_crystal_density_method 'Not Measured'
_exptl_crystal_description prism
_exptl_crystal_F_000 424
_exptl_crystal_size_max 0.51
_exptl_crystal_size_mid 0.42
_exptl_crystal_size_min 0.34
_refine_diff_density_max 0.333
_refine_diff_density_min -0.300
_refine_ls_extinction_method none
_refine_ls_goodness_of_fit_ref 1.052
_refine_ls_hydrogen_treatment mixed
_refine_ls_matrix_type full
_refine_ls_number_parameters 141
_refine_ls_number_reflns 2005
_refine_ls_number_restraints 0
_refine_ls_restrained_S_all 1.052
_refine_ls_R_factor_all 0.0463
_refine_ls_R_factor_gt 0.0442
_refine_ls_shift/su_max 0.001
_refine_ls_shift/su_max_lt 0.001
_refine_ls_shift/su_mean <0.001
_refine_ls_structure_factor_coef Fsqd
_refine_ls_weighting_details 'calc w=1/[\s^2^(Fo^2^)+(0.0737P)^2^+0.4222P] where P=(Fo^2^+2Fc^2^)/3'
_refine_ls_weighting_scheme calc
_refine_ls_wR_factor_gt 0.1180
_refine_ls_wR_factor_ref 0.1198
_reflns_number_gt 1882
_reflns_number_total 2005
_reflns_threshold_expression I>2\s(I)
_cod_data_source_file jj2046.cif
_cod_data_source_block I
_cod_original_sg_symbol_H-M 'P 21/n'
_cod_database_code 2227728
_cod_database_fobs_code 2227728

loop_
_symmetry_equiv_pos_site_id
_symmetry_equiv_pos_as_xyz
1 x,y,z
2 1/2-x,1/2+y,1/2-z
3 -x,-y,-z
4 1/2+x,1/2-y,1/2+z

loop_
_atom_site_aniso_label
_atom_site_aniso_U_11
_atom_site_aniso_U_22
_atom_site_aniso_U_33
_atom_site_aniso_U_12
_atom_site_aniso_U_13
_atom_site_aniso_U_23
O1 0.0232(5) 0.0218(5) 0.0312(5) 0.0037(4) 0.0057(4) 0.0081(4)
N9 0.0179(5) 0.0162(5) 0.0203(5) 0.0005(4) 0.0034(4) 0.0027(4)
C1 0.0204(6) 0.0198(6) 0.0140(6) 0.0004(5) 0.0021(4) -0.0001(5)
C2 0.0171(6) 0.0201(6) 0.0195(6) 0.0003(5) 0.0026(5) -0.0010(5)
C3 0.0209(6) 0.0217(7) 0.0214(6) -0.0013(5) 0.0059(5) 0.0027(5)
C4 0.0218(6) 0.0181(6) 0.0210(6) -0.0010(5) 0.0042(5) 0.0034(5)
C4A 0.0201(6) 0.0178(6) 0.0136(6) -0.0005(5) 0.0019(4) -0.0002(4)
C4B 0.0211(6) 0.0186(6) 0.0133(6) 0.0003(5) 0.0016(4) -0.0008(4)
C5 0.0252(7) 0.0189(6) 0.0179(6) 0.0016(5) 0.0013(5) 0.0030(5)
C6 0.0239(7) 0.0224(7) 0.0220(6) 0.0060(5) -0.0017(5) 0.0018(5)
C7 0.0173(6) 0.0260(7) 0.0209(6) 0.0022(5) -0.0003(5) -0.0019(5)
C8 0.0193(6) 0.0209(7) 0.0181(6) -0.0005(5) 0.0016(5) -0.0017(5)
C8A 0.0196(6) 0.0181(6) 0.0145(6) 0.0014(5) 0.0006(4) -0.0008(4)
C9A 0.0179(6) 0.0183(6) 0.0154(6) -0.0010(5) 0.0031(4) 0.0001(4)
C18 0.0191(7) 0.0248(7) 0.0385(8) -0.0009(5) 0.0045(5) 0.0046(6)

loop_
_atom_site_type_symbol
_atom_site_label
_atom_site_fract_x
_atom_site_fract_y
_atom_site_fract_z
_atom_site_U_iso_or_equiv
_atom_site_thermal_displace_type
_atom_site_calc_flag
_atom_site_refinement_flags
_atom_site_occupancy
O O1 -0.14139(9) 0.43448(14) 0.05682(7) 0.0252(3) Uani d . 1.000
N N9 0.11062(10) 0.26331(16) 0.07724(8) 0.0180(3) Uani d . 1.000
C C1 -0.12572(12) 0.27613(18) 0.09016(9) 0.0180(3) Uani d . 1.000
C C2 -0.23534(12) 0.15732(18) 0.11989(9) 0.0188(3) Uani d . 1.000
C C3 -0.19848(12) 0.01890(19) 0.20323(10) 0.0211(4) Uani d . 1.000
C C4 -0.08735(12) -0.10760(18) 0.17805(9) 0.0202(3) Uani d . 1.000
C C4A 0.01788(12) 0.00943(17) 0.14160(9) 0.0171(3) Uani d . 1.000
C C4B 0.15114(12) -0.02537(18) 0.13993(9) 0.0177(3) Uani d . 1.000
C C5 0.22998(13) -0.17717(18) 0.16994(9) 0.0207(4) Uani d . 1.000
C C6 0.35880(13) -0.16125(19) 0.15961(10) 0.0229(4) Uani d . 1.000
C C7 0.41100(12) 0.00095(19) 0.11902(10) 0.0215(4) Uani d . 1.000
C C8 0.33738(12) 0.15274(18) 0.08785(9) 0.0194(4) Uani d . 1.000
C C8A 0.20563(12) 0.13615(17) 0.09939(9) 0.0174(3) Uani d . 1.000
C C9A -0.00264(12) 0.18558(18) 0.10250(9) 0.0171(3) Uani d . 1.000
C C18 0.39245(13) 0.3254(2) 0.04456(11) 0.0274(4) Uani d . 1.000
H H2A -0.30348 0.24034 0.14124 0.0226 Uiso calc R 1.000
H H2B -0.27040 0.08665 0.06153 0.0226 Uiso calc R 1.000
H H3A -0.17410 0.08918 0.26440 0.0254 Uiso calc R 1.000
H H3B -0.27315 -0.05960 0.21569 0.0254 Uiso calc R 1.000
H H4A -0.11694 -0.19866 0.12660 0.0242 Uiso calc R 1.000
H H4B -0.05557 -0.17803 0.23745 0.0242 Uiso calc R 1.000
H H5 0.19525 -0.28723 0.19651 0.0248 Uiso calc R 1.000
H H6 0.41364 -0.26137 0.18020 0.0275 Uiso calc R 1.000
H H7 0.50030 0.00602 0.11288 0.0258 Uiso calc R 1.000
H H9 0.1191(16) 0.367(3) 0.0455(13) 0.028(4) Uiso d . 1.000
H H18A 0.48445 0.30932 0.04072 0.0411 Uiso calc R 1.000
H H18B 0.35236 0.34649 -0.02177 0.0411 Uiso calc R 1.000
H H18C 0.37648 0.43317 0.08648 0.0411 Uiso calc R 1.000

loop_
_atom_type_symbol
_atom_type_description
_atom_type_scat_dispersion_real
_atom_type_scat_dispersion_imag
_atom_type_scat_source
O O 0.0492 0.0322 'International Tables Vol C Tables 4.2.6.8 and 6.1.1.4'
N N 0.0311 0.0180 'International Tables Vol C Tables 4.2.6.8 and 6.1.1.4'
H H 0.0000 0.0000 'International Tables Vol C Tables 4.2.6.8 and 6.1.1.4'
C C 0.0181 0.0091 'International Tables Vol C Tables 4.2.6.8 and 6.1.1.4'

loop_
_geom_angle_atom_site_label_1
_geom_angle_atom_site_label_2
_geom_angle_atom_site_label_3
_geom_angle_site_symmetry_1
_geom_angle_site_symmetry_2
_geom_angle_site_symmetry_3
_geom_angle
_geom_angle_publ_flag
C8A N9 C9A . . . 107.91(11) no
C9A N9 H9 . . . 126.1(11) no
C8A N9 H9 . . . 125.4(11) no
O1 C1 C9A . . . 123.53(12) no
O1 C1 C2 . . . 122.20(11) no
C2 C1 C9A . . . 114.26(11) no
C1 C2 C3 . . . 113.70(10) no
C2 C3 C4 . . . 111.95(11) no
C3 C4 C4A . . . 109.60(10) no
C4B C4A C9A . . . 106.35(11) no
C4 C4A C4B . . . 131.09(11) no
C4 C4A C9A . . . 122.55(11) no
C5 C4B C8A . . . 119.64(12) no
C4A C4B C8A . . . 106.76(11) no
C4A C4B C5 . . . 133.60(12) no
C4B C5 C6 . . . 118.07(12) no
C5 C6 C7 . . . 121.33(12) no
C6 C7 C8 . . . 122.68(12) no
C7 C8 C18 . . . 122.87(12) no
C7 C8 C8A . . . 115.70(11) no
C8A C8 C18 . . . 121.43(11) no
N9 C8A C8 . . . 128.87(11) no
C4B C8A C8 . . . 122.58(11) no
N9 C8A C4B . . . 108.55(11) no
C1 C9A C4A . . . 124.67(12) no
N9 C9A C1 . . . 124.89(11) no
N9 C9A C4A . . . 110.44(11) no
C1 C2 H2A . . . 109.00 no
C1 C2 H2B . . . 109.00 no
C3 C2 H2A . . . 109.00 no
C3 C2 H2B . . . 109.00 no
H2A C2 H2B . . . 108.00 no
C2 C3 H3A . . . 109.00 no
C2 C3 H3B . . . 109.00 no
C4 C3 H3A . . . 109.00 no
C4 C3 H3B . . . 109.00 no
H3A C3 H3B . . . 108.00 no
C3 C4 H4A . . . 110.00 no
C3 C4 H4B . . . 110.00 no
C4A C4 H4A . . . 110.00 no
C4A C4 H4B . . . 110.00 no
H4A C4 H4B . . . 108.00 no
C4B C5 H5 . . . 121.00 no
C6 C5 H5 . . . 121.00 no
C5 C6 H6 . . . 119.00 no
C7 C6 H6 . . . 119.00 no
C6 C7 H7 . . . 119.00 no
C8 C7 H7 . . . 119.00 no
C8 C18 H18A . . . 109.00 no
C8 C18 H18B . . . 109.00 no
C8 C18 H18C . . . 109.00 no
H18A C18 H18B . . . 109.00 no
H18A C18 H18C . . . 109.00 no
H18B C18 H18C . . . 109.00 no

loop_
_geom_bond_atom_site_label_1
_geom_bond_atom_site_label_2
_geom_bond_site_symmetry_1
_geom_bond_site_symmetry_2
_geom_bond_distance
_geom_bond_publ_flag
O1 C1 . . 1.2273(16) no
N9 C8A . . 1.3700(17) no
N9 C9A . . 1.3801(17) no
N9 H9 . . 0.87(2) no
C1 C9A . . 1.4478(18) no
C1 C2 . . 1.5105(18) no
C2 C3 . . 1.5340(18) no
C3 C4 . . 1.5362(18) no
C4 C4A . . 1.4997(18) no
C4A C4B . . 1.4262(18) no
C4A C9A . . 1.3792(18) no
C4B C8A . . 1.4185(18) no
C4B C5 . . 1.4100(18) no
C5 C6 . . 1.3773(19) no
C6 C7 . . 1.4125(19) no
C7 C8 . . 1.3836(18) no
C8 C8A . . 1.4112(18) no
C8 C18 . . 1.5019(19) no
C2 H2A . . 0.9900 no
C2 H2B . . 0.9900 no
C3 H3A . . 0.9900 no
C3 H3B . . 0.9900 no
C4 H4A . . 0.9900 no
C4 H4B . . 0.9900 no
C5 H5 . . 0.9500 no
C6 H6 . . 0.9500 no
C7 H7 . . 0.9500 no
C18 H18A . . 0.9800 no
C18 H18B . . 0.9800 no
C18 H18C . . 0.9800 no

loop_
_geom_contact_atom_site_label_1
_geom_contact_atom_site_label_2
_geom_contact_distance
_geom_contact_site_symmetry_1
_geom_contact_site_symmetry_2
_geom_contact_publ_flag
O1 N9 2.9173(14) . . no
O1 C18 3.3659(17) . 3_565 no
O1 N9 2.8603(15) . 3_565 no
O1 H9 2.798(17) . . no
O1 H4A 2.8000 . 1_565 no
O1 H9 2.01(2) . 3_565 no
O1 H18B 2.7300 . 3_565 no
N9 O1 2.9173(14) . . no
N9 O1 2.8603(15) . 3_565 no
N9 H4A 2.8100 . 3_555 no
C1 C4B 3.5986(18) . 3_555 no
C4A C9A 3.5916(17) . 3_555 no
C4B C1 3.5986(18) . 3_555 no
C5 C8A 3.4312(17) . 2_545 no
C8A C5 3.4312(17) . 2_555 no
C9A C4A 3.5916(17) . 3_555 no
C18 O1 3.3659(17) . 3_565 no
C2 H3B 3.0100 . 2_455 no
C2 H7 2.9800 . 1_455 no
C3 H2A 2.9000 . 2_445 no
C4 H2A 2.9900 . 2_445 no
C4A H6 2.9700 . 2_555 no
C6 H18C 3.0800 . 1_545 no
C7 H2B 2.8500 . 3_555 no
C8 H2B 2.7100 . 3_555 no
C8 H5 3.0000 . 2_555 no
C8A H5 2.9500 . 2_555 no
C8A H2B 2.8300 . 3_555 no
C9A H3A 3.0200 . . no
C9A H6 3.0600 . 2_555 no
C18 H9 2.893(17) . . no
H2A H18A 2.5800 . 1_455 no
H2A C3 2.9000 . 2_455 no
H2A C4 2.9900 . 2_455 no
H2A H3B 2.5000 . 2_455 no
H2A H4B 2.3700 . 2_455 no
H2B C7 2.8500 . 3_555 no
H2B C8 2.7100 . 3_555 no
H2B C8A 2.8300 . 3_555 no
H3A C9A 3.0200 . . no
H3A H3B 2.5900 . 2_455 no
H3B C2 3.0100 . 2_445 no
H3B H2A 2.5000 . 2_445 no
H3B H3A 2.5900 . 2_445 no
H4A O1 2.8000 . 1_545 no
H4A N9 2.8100 . 3_555 no
H4B H2A 2.3700 . 2_445 no
H5 C8 3.0000 . 2_545 no
H5 C8A 2.9500 . 2_545 no
H6 H18C 2.5500 . 1_545 no
H6 C4A 2.9700 . 2_545 no
H6 C9A 3.0600 . 2_545 no
H7 C2 2.9800 . 1_655 no
H7 H18A 2.3800 . . no
H9 O1 2.798(17) . . no
H9 C18 2.893(17) . . no
H9 O1 2.01(2) . 3_565 no
H18A H2A 2.5800 . 1_655 no
H18A H7 2.3800 . . no
H18B O1 2.7300 . 3_565 no
H18C C6 3.0800 . 1_565 no
H18C H6 2.5500 . 1_565 no

loop_
_geom_hbond_atom_site_label_D
_geom_hbond_atom_site_label_H
_geom_hbond_atom_site_label_A
_geom_hbond_site_symmetry_A
_geom_hbond_distance_DH
_geom_hbond_distance_HA
_geom_hbond_distance_DA
_geom_hbond_angle_DHA
_geom_hbond_publ_flag
N9 H9 O1 3_565 0.87(2) 2.01(2) 2.8603(15) 165.9(18) yes
C2 H2B Cg3 3_555 0.99 2.64 3.5429(13) 152 yes
C5 H5 Cg3 2_545 0.95 2.86 3.6414(14) 140 yes

loop_
_geom_torsion_atom_site_label_1
_geom_torsion_atom_site_label_2
_geom_torsion_atom_site_label_3
_geom_torsion_atom_site_label_4
_geom_torsion_site_symmetry_1
_geom_torsion_site_symmetry_2
_geom_torsion_site_symmetry_3
_geom_torsion_site_symmetry_4
_geom_torsion
_geom_torsion_publ_flag
C9A N9 C8A C4B . . . . -0.22(14) no
C9A N9 C8A C8 . . . . -179.22(12) no
C8A N9 C9A C1 . . . . -179.79(12) no
C8A N9 C9A C4A . . . . 0.45(14) no
O1 C1 C2 C3 . . . . -150.62(12) no
C9A C1 C2 C3 . . . . 30.63(15) no
O1 C1 C9A N9 . . . . -1.1(2) no
O1 C1 C9A C4A . . . . 178.62(12) no
C2 C1 C9A N9 . . . . 177.62(11) no
C2 C1 C9A C4A . . . . -2.64(18) no
C1 C2 C3 C4 . . . . -55.14(14) no
C2 C3 C4 C4A . . . . 48.86(14) no
C3 C4 C4A C4B . . . . 156.41(13) no
C3 C4 C4A C9A . . . . -22.29(16) no
C4 C4A C4B C5 . . . . 0.6(2) no
C4 C4A C4B C8A . . . . -178.52(12) no
C9A C4A C4B C5 . . . . 179.47(14) no
C9A C4A C4B C8A . . . . 0.33(14) no
C4 C4A C9A N9 . . . . 178.50(11) no
C4 C4A C9A C1 . . . . -1.27(19) no
C4B C4A C9A N9 . . . . -0.48(14) no
C4B C4A C9A C1 . . . . 179.75(12) no
C4A C4B C5 C6 . . . . -178.27(13) no
C8A C4B C5 C6 . . . . 0.78(18) no
C4A C4B C8A N9 . . . . -0.07(14) no
C4A C4B C8A C8 . . . . 179.00(11) no
C5 C4B C8A N9 . . . . -179.35(11) no
C5 C4B C8A C8 . . . . -0.28(19) no
C4B C5 C6 C7 . . . . -0.81(19) no
C5 C6 C7 C8 . . . . 0.3(2) no
C6 C7 C8 C8A . . . . 0.20(19) no
C6 C7 C8 C18 . . . . -179.93(14) no
C7 C8 C8A N9 . . . . 178.66(12) no
C7 C8 C8A C4B . . . . -0.21(18) no
C18 C8 C8A N9 . . . . -1.2(2) no
C18 C8 C8A C4B . . . . 179.92(12) no

loop_
_cod_related_entry_id
_cod_related_entry_database
_cod_related_entry_code
1 ChemSpider 9944184
